data_2000436
loop_
_publ_author_name
'Heath, E. A.'
'Singh, P.'
'Ebisuzaki, Y.'

_publ_section_title
;
 Structure of <i>p</i>-hydroxybenzoic acid and <i>p</i>-hydroxybenzoic
 acid-acetone complex (2/1)
;
_journal_issue 11
_journal_name_full 'Acta Crystallographica Section C'
_journal_page_first 1960
_journal_page_last 1965
_journal_paper_doi 10.1107/S0108270192002361
_journal_volume 48
_journal_year 1992
_chemical_formula_moiety '2(C7 H6 O3),C3 H6 O1'
_chemical_formula_sum 'C17 H18 O7'
_chemical_formula_weight 334.3
_symmetry_cell_setting monoclinic
_symmetry_space_group_name_Hall '-P 2yab'
_symmetry_space_group_name_H-M 'P 1 21/a 1'
_cell_angle_alpha 90
_cell_angle_beta 92.47(2)
_cell_angle_gamma 90
_cell_formula_units_Z 4
_cell_length_a 24.093(8)
_cell_length_b 7.232(2)
_cell_length_c 9.699(2)
_cell_volume 1688.4(8)
_diffrn_radiation_type Mo
_diffrn_radiation_wavelength 0.71073
_exptl_absorpt_coefficient_mu 0.11
_exptl_crystal_density_diffrn 1.315
_exptl_crystal_density_meas 1.3081(2)
_exptl_crystal_F_000 704
_cod_data_source_file cr0372.cif
_cod_data_source_block cr0372b
_cod_original_cell_volume 1688.0(10)
_cod_database_code 2000436

loop_
_atom_site_label
_atom_site_fract_x
_atom_site_fract_y
_atom_site_fract_z
_atom_site_U_iso_or_equiv
C1 .05894(9) .5937(3) .2642(2) .0536(9)
C2 .10769(9) .5300(3) .1915(2) .0489(8)
C3 .10240(9) .4537(3) .0595(2) .0549(8)
C4 .14888(9) .3934(3) -.0054(2) .0581(9)
C5 .20090(9) .4099(3) .0593(2) .0531(9)
C6 .20669(9) .4866(3) .1902(2) .0561(9)
C7 .16031(9) .5445(3) .2554(2) .0532(8)
C8 -.06674(9) .7649(3) .4575(2) .0561(9)
C9 -.11506(9) .8301(3) .5307(2) .0504(8)
C10 -.16797(9) .8158(4) .4692(2) .0639(10)
C11 -.21372(9) .8776(4) .5353(2) .0706(10)
C12 -.20748(9) .9554(3) .6661(2) .0577(9)
C13 -.15477(10) .9694(3) .7291(2) .0552(9)
C14 -.10946(9) .9067(3) .6620(2) .0538(8)
C15 .38724(10) .3568(4) .1632(3) .0716(10)
C16 .37724(14) .2520(4) .2903(2) .1071(14)
C17 .44596(10) .3916(4) .1288(3) .120(2)
O1 .01178(6) .5905(3) .1982(2) .0776(7)
O2 .06439(6) .6484(2) .38665(15) .0696(7)
O3 .24562(7) .3479(3) -.0089(2) .0719(7)
O4 -.07223(6) .7093(2) .33522(14) .0744(7)
O5 -.01945(6) .7681(3) .5239(2) .0757(7)
O6 -.25422(6) 1.0135(3) .7258(2) .0834(8)
O7 .34949(7) .4100(3) .0886(2) .0917(8)
H1 -.0203 .627 .236 .093
H3 .0660(7) .439(3) .018(2) .061(6)
H4 .1460(9) .343(3) -.092(2) .068(7)
H5 .2790 .337 .033 .085
H6 .2430(8) .495(3) .233(2) .053(6)
H7 .1636(7) .595(2) .347(2) .057(6)
H8 .0106 .753 .474 .090
H10 -.1736(7) .759(3) .379(2) .068(6)
H11 -.2524(9) .874(3) .498(2) .081(6)
H12 -.2460 1.060 .807 .100
H13 -.1531(8) 1.021(3) .812(2) .058(7)
H14 -.0706(7) .924(3) .703(2) .065(6)
H15 .4463 .471 .049 .138
H16 .4646 .452 .206 .138
H17 .4675 .269 .107 .138
H18 .3897 .310 .366 .115
H19 .3956 .135 .285 .115
H20 .3380 .233 .296 .115

loop_
_geom_bond_atom_site_label_1
_geom_bond_atom_site_label_2
_geom_bond_distance
C1 C2 1.470(3)
C1 O1 1.280(3)
C1 O2 1.253(3)
C2 C3 1.395(3)
C2 C7 1.391(3)
C3 C4 1.379(3)
C3 H3 0.96(2)
C4 C5 1.382(3)
C4 H4 0.91(2)
C5 C6 1.387(3)
C5 O3 1.364(3)
C6 C7 1.373(3)
C6 H6 0.96(2)
C7 H7 0.96(2)
O1 H1 0.91
O3 H5 0.89
C8 C9 1.467(3)
C8 O4 1.254(3)
C8 O5 1.284(3)
C9 C10 1.387(3)
C9 C14 1.391(3)
C10 C11 1.374(3)
C10 H10 0.97(2)
C11 C12 1.390(3)
C11 H11 0.99(2)
C12 C13 1.389(3)
C12 O6 1.355(3)
C13 C14 1.371(3)
C13 H13 0.89(2)
C14 H14 1.01(2)
O5 H8 0.89
O6 H12 0.87
C15 C16 1.475(4)
C15 C17 1.489(4)
C15 O7 1.201(3)
C17 H15 0.96
C17 H16 0.96
C17 H17 1.05
C16 H18 0.88
C16 H19 0.96
C16 H20 0.96
